data_7039115
loop_
_publ_author_name
'Lian, Wen-Jing'
'Wang, Xin-Tian'
'Xie, Cheng-Zhi'
'Tian, He'
'Song, Xue-Qing'
'Pan, He-Ting'
'Qiao, Xin'
'Xu, Jing-Yuan'

_publ_section_title
;
 Mixed-ligand copper(ii) Schiff base complexes: the role of the co-ligand
 in DNA binding, DNA cleavage, protein binding and cytotoxicity.
;
_journal_issue 22
_journal_name_full 'Dalton transactions (Cambridge, England : 2003)'
_journal_page_first 9073
_journal_page_last 9087
_journal_paper_doi 10.1039/c6dt00461j
_journal_volume 45
_journal_year 2016
_chemical_formula_sum 'C18 H24 Cu N2 O5'
_chemical_formula_weight 411.93
_chemical_name_systematic
; 
 ? 
;
_space_group_IT_number 61
_symmetry_cell_setting orthorhombic
_symmetry_space_group_name_Hall '-P 2ac 2ab'
_symmetry_space_group_name_H-M 'P b c a'
_atom_sites_solution_hydrogens geom
_atom_sites_solution_primary direct
_atom_sites_solution_secondary difmap
_audit_creation_method SHELXL-97
_audit_update_record
;
2015-12-22 deposited with the CCDC.
2016-04-25 downloaded from the CCDC.
;
_cell_angle_alpha 90.00
_cell_angle_beta 90.00
_cell_angle_gamma 90.00
_cell_formula_units_Z 8
_cell_length_a 21.607(4)
_cell_length_b 6.2550(13)
_cell_length_c 26.077(5)
_cell_measurement_reflns_used 7527
_cell_measurement_temperature 113(2)
_cell_measurement_theta_max 27.5
_cell_measurement_theta_min 3.0
_cell_volume 3524.4(12)
_computing_cell_refinement 'Bruker XSCANS'
_computing_data_collection 'Bruker XSCANS'
_computing_data_reduction 'Bruker SHELXTL'
_computing_molecular_graphics 'Bruker SHELXTL'
_computing_publication_material 'Bruker SHELXTL'
_computing_structure_refinement 'SHELXL-97 (Sheldrick, 1997)'
_computing_structure_solution 'SHELXS-97 (Sheldrick, 1990)'
_diffrn_ambient_temperature 113(2)
_diffrn_measured_fraction_theta_full 0.999
_diffrn_measured_fraction_theta_max 0.999
_diffrn_measurement_device_type 'rigaku saturn'
_diffrn_measurement_method '\w scans'
_diffrn_radiation_monochromator confocal
_diffrn_radiation_source 'rotating anode'
_diffrn_radiation_type MoK\a
_diffrn_radiation_wavelength 0.71073
_diffrn_reflns_av_R_equivalents 0.0557
_diffrn_reflns_av_sigmaI/netI 0.0361
_diffrn_reflns_limit_h_max 28
_diffrn_reflns_limit_h_min -27
_diffrn_reflns_limit_k_max 5
_diffrn_reflns_limit_k_min -8
_diffrn_reflns_limit_l_max 34
_diffrn_reflns_limit_l_min -34
_diffrn_reflns_number 33033
_diffrn_reflns_theta_full 27.90
_diffrn_reflns_theta_max 27.90
_diffrn_reflns_theta_min 1.82
_diffrn_standards_decay_% 0
_diffrn_standards_interval_count 0
_diffrn_standards_interval_time 0
_diffrn_standards_number 0
_exptl_absorpt_coefficient_mu 1.272
_exptl_absorpt_correction_T_max 0.8623
_exptl_absorpt_correction_T_min 0.7850
_exptl_absorpt_correction_type multi-scan
_exptl_crystal_density_diffrn 1.553
_exptl_crystal_density_method 'not measured'
_exptl_crystal_F_000 1720
_exptl_crystal_size_max 0.20
_exptl_crystal_size_mid 0.15
_exptl_crystal_size_min 0.12
_refine_diff_density_max 1.127
_refine_diff_density_min -0.859
_refine_diff_density_rms 0.098
_refine_ls_extinction_coef 0.0019(3)
_refine_ls_extinction_expression Fc^*^=kFc[1+0.001xFc^2^\l^3^/sin(2\q)]^-1/4^
_refine_ls_extinction_method SHELXL
_refine_ls_goodness_of_fit_ref 1.143
_refine_ls_hydrogen_treatment mixed
_refine_ls_matrix_type full
_refine_ls_number_parameters 244
_refine_ls_number_reflns 4209
_refine_ls_number_restraints 2
_refine_ls_restrained_S_all 1.143
_refine_ls_R_factor_all 0.0636
_refine_ls_R_factor_gt 0.0562
_refine_ls_shift/su_max 0.001
_refine_ls_shift/su_mean 0.000
_refine_ls_structure_factor_coef Fsqd
_refine_ls_weighting_details 'calc w=1/[\s^2^(Fo^2^)+(0.0542P)^2^+4.6449P] where P=(Fo^2^+2Fc^2^)/3'
_refine_ls_weighting_scheme calc
_refine_ls_wR_factor_gt 0.1241
_refine_ls_wR_factor_ref 0.1284
_reflns_number_gt 3748
_reflns_number_total 4209
_reflns_threshold_expression >2sigma(I)
_cod_data_source_file c6dt00461j2.cif
_cod_data_source_block 1
_cod_depositor_comments
;
The following automatic conversions were performed:

'_symmetry_cell_setting' value 'Orthorhombic' changed to
'orthorhombic' according to
/usr/data/users/saulius/crontab/automatic-downloads/rss-feeds/RSC/lib/dictionaries/cif_core.dic
dictionary named 'cif_core.dic' version 2.4.2 from 2011-04-26.

Automatic conversion script
Id: cif_fix_values 4268 2015-11-12 08:31:59Z antanas 

 Adding full bibliography for 7039115--7039118.cif.
;
_cod_original_cell_volume 3524.3(12)
_cod_original_sg_symbol_H-M Pbca
_cod_database_code 7039115

loop_
_symmetry_equiv_pos_as_xyz
'x, y, z'
'-x+1/2, -y, z+1/2'
'-x, y+1/2, -z+1/2'
'x+1/2, -y+1/2, -z'
'-x, -y, -z'
'x-1/2, y, -z-1/2'
'x, -y-1/2, z-1/2'
'-x-1/2, y-1/2, z'

loop_
_atom_site_label
_atom_site_type_symbol
_atom_site_fract_x
_atom_site_fract_y
_atom_site_fract_z
_atom_site_U_iso_or_equiv
_atom_site_adp_type
_atom_site_occupancy
_atom_site_symmetry_multiplicity
_atom_site_calc_flag
_atom_site_refinement_flags
Cu1 Cu 0.125061(15) 0.20076(6) 0.317153(13) 0.01909(14) Uani 1 1 d .
C7 C 0.12881(14) 0.2576(6) 0.04798(12) 0.0308(7) Uani 1 1 d .
H7A H 0.1127 0.1647 0.0235 0.037 Uiso 1 1 calc R
O3 O 0.17146(9) 0.2989(3) 0.37680(8) 0.0231(4) Uani 1 1 d .
O1 O 0.16298(9) 0.4252(3) 0.27793(7) 0.0252(5) Uani 1 1 d .
C8 C 0.12141(14) 0.2133(5) 0.09886(12) 0.0262(7) Uani 1 1 d .
H8A H 0.1003 0.0899 0.1083 0.031 Uiso 1 1 calc R
O4 O 0.10504(10) 0.5509(3) 0.40195(9) 0.0311(5) Uani 1 1 d .
C1 C 0.16471(12) 0.4488(5) 0.22789(11) 0.0216(6) Uani 1 1 d .
N1 N 0.09506(11) 0.0649(4) 0.25561(9) 0.0197(5) Uani 1 1 d .
C10 C 0.13865(12) 0.3056(4) 0.19217(11) 0.0184(5) Uani 1 1 d .
N2 N 0.07495(11) -0.0240(4) 0.35437(9) 0.0204(5) Uani 1 1 d .
H2C H 0.1018 -0.1329 0.3608 0.024 Uiso 1 1 calc R
C17 C 0.15604(13) 0.4595(4) 0.40451(10) 0.0214(6) Uani 1 1 d .
C11 C 0.10519(12) 0.1196(4) 0.20863(10) 0.0185(5) Uani 1 1 d .
H11A H 0.0894 0.0307 0.1832 0.022 Uiso 1 1 calc R
C15 C -0.00722(14) 0.1855(5) 0.40122(11) 0.0237(6) Uani 1 1 d .
H15A H -0.0433 0.1055 0.3889 0.028 Uiso 1 1 calc R
C13 C 0.02949(14) -0.1112(5) 0.31748(10) 0.0229(6) Uani 1 1 d .
H13A H -0.0056 -0.0151 0.3145 0.027 Uiso 1 1 calc R
H13B H 0.0145 -0.2489 0.3293 0.027 Uiso 1 1 calc R
O2 O 0.00460(10) 0.3535(3) 0.36550(8) 0.0269(5) Uani 1 1 d .
H2B H 0.0352 0.4212 0.3747 0.040 Uiso 1 1 calc R
C3 C 0.20028(13) 0.6786(5) 0.15866(12) 0.0259(6) Uani 1 1 d .
H3A H 0.2198 0.8035 0.1481 0.031 Uiso 1 1 calc R
C4 C 0.17623(12) 0.5372(5) 0.12119(11) 0.0225(6) Uani 1 1 d .
C18 C 0.20375(15) 0.5339(5) 0.44233(11) 0.0278(6) Uani 1 1 d .
H18A H 0.1879 0.6541 0.4611 0.042 Uiso 1 1 calc R
H18B H 0.2406 0.5754 0.4244 0.042 Uiso 1 1 calc R
H18C H 0.2132 0.4200 0.4657 0.042 Uiso 1 1 calc R
C5 C 0.18350(14) 0.5792(5) 0.06818(12) 0.0276(6) Uani 1 1 d .
H5A H 0.2043 0.7021 0.0578 0.033 Uiso 1 1 calc R
C6 C 0.16073(15) 0.4435(6) 0.03212(12) 0.0327(7) Uani 1 1 d .
H6A H 0.1661 0.4726 -0.0026 0.039 Uiso 1 1 calc R
C9 C 0.14488(12) 0.3491(5) 0.13769(11) 0.0211(6) Uani 1 1 d .
C12 C 0.06109(14) -0.1353(5) 0.26611(10) 0.0227(6) Uani 1 1 d .
H12A H 0.0895 -0.2552 0.2669 0.027 Uiso 1 1 calc R
H12B H 0.0306 -0.1610 0.2395 0.027 Uiso 1 1 calc R
C2 C 0.19557(13) 0.6365(5) 0.20953(12) 0.0253(6) Uani 1 1 d .
H2A H 0.2127 0.7315 0.2330 0.030 Uiso 1 1 calc R
C16 C -0.02224(16) 0.2694(5) 0.45442(12) 0.0321(7) Uani 1 1 d .
H16A H -0.0563 0.3674 0.4524 0.048 Uiso 1 1 calc R
H16B H 0.0133 0.3417 0.4682 0.048 Uiso 1 1 calc R
H16C H -0.0331 0.1521 0.4764 0.048 Uiso 1 1 calc R
C14 C 0.04697(14) 0.0303(5) 0.40450(10) 0.0237(6) Uani 1 1 d .
H14A H 0.0786 0.0923 0.4263 0.028 Uiso 1 1 calc R
H14B H 0.0329 -0.1004 0.4208 0.028 Uiso 1 1 calc R
O5 O 0.20128(11) 0.8139(4) 0.33132(9) 0.0312(5) Uani 1 1 d D
H5B H 0.196(2) 0.690(3) 0.3180(15) 0.058(15) Uiso 1 1 d D
H5C H 0.2385(10) 0.822(10) 0.342(2) 0.11(2) Uiso 1 1 d D

loop_
_atom_site_aniso_label
_atom_site_aniso_U_11
_atom_site_aniso_U_22
_atom_site_aniso_U_33
_atom_site_aniso_U_23
_atom_site_aniso_U_13
_atom_site_aniso_U_12
Cu1 0.0176(2) 0.0204(2) 0.0193(2) -0.00493(13) -0.00038(12) -0.00254(13)
C7 0.0309(17) 0.0412(19) 0.0201(15) 0.0000(13) 0.0001(12) -0.0089(14)
O3 0.0220(10) 0.0229(11) 0.0243(10) -0.0073(8) -0.0042(8) 0.0029(8)
O1 0.0263(10) 0.0266(11) 0.0228(10) -0.0049(8) 0.0032(8) -0.0091(9)
C8 0.0274(16) 0.0256(16) 0.0258(15) 0.0007(12) -0.0008(12) -0.0090(12)
O4 0.0232(11) 0.0232(11) 0.0469(13) -0.0024(10) 0.0003(10) 0.0033(9)
C1 0.0164(12) 0.0215(14) 0.0269(14) -0.0033(11) 0.0049(11) -0.0008(11)
N1 0.0205(11) 0.0184(11) 0.0203(11) -0.0017(9) -0.0004(9) -0.0024(9)
C10 0.0120(11) 0.0195(14) 0.0236(13) -0.0004(10) 0.0003(10) 0.0002(10)
N2 0.0212(11) 0.0205(12) 0.0195(11) -0.0012(9) -0.0029(9) 0.0033(9)
C17 0.0248(14) 0.0183(13) 0.0210(13) -0.0003(10) 0.0000(11) -0.0011(11)
C11 0.0172(12) 0.0177(13) 0.0205(13) -0.0033(10) 0.0000(10) 0.0007(11)
C15 0.0273(15) 0.0211(14) 0.0226(14) 0.0009(11) 0.0007(11) 0.0003(12)
C13 0.0242(14) 0.0211(14) 0.0233(14) -0.0002(11) -0.0030(11) -0.0038(12)
O2 0.0318(11) 0.0218(11) 0.0271(11) 0.0052(8) -0.0037(9) 0.0007(9)
C3 0.0195(14) 0.0213(15) 0.0369(17) 0.0009(12) 0.0065(12) -0.0045(11)
C4 0.0162(12) 0.0211(14) 0.0302(15) 0.0018(11) 0.0032(11) -0.0019(11)
C18 0.0332(16) 0.0268(15) 0.0234(14) -0.0055(12) -0.0054(12) -0.0002(13)
C5 0.0252(15) 0.0262(16) 0.0312(16) 0.0073(13) 0.0030(12) -0.0050(12)
C6 0.0344(17) 0.0395(19) 0.0241(14) 0.0065(13) 0.0016(13) -0.0053(14)
C9 0.0151(12) 0.0220(14) 0.0262(14) 0.0006(11) 0.0002(10) 0.0015(11)
C12 0.0281(15) 0.0193(14) 0.0207(13) -0.0028(11) 0.0005(11) -0.0058(12)
C2 0.0213(14) 0.0211(14) 0.0334(16) -0.0068(12) 0.0031(12) -0.0057(12)
C16 0.0340(17) 0.0343(18) 0.0279(16) 0.0012(13) 0.0048(13) 0.0130(14)
C14 0.0286(15) 0.0224(14) 0.0203(13) 0.0010(11) 0.0007(11) 0.0030(12)
O5 0.0241(12) 0.0344(13) 0.0351(12) -0.0104(10) -0.0005(10) -0.0009(10)

loop_
_atom_type_symbol
_atom_type_description
_atom_type_scat_dispersion_real
_atom_type_scat_dispersion_imag
_atom_type_scat_source
C C 0.0033 0.0016 'International Tables Vol C Tables 4.2.6.8 and 6.1.1.4'
H H 0.0000 0.0000 'International Tables Vol C Tables 4.2.6.8 and 6.1.1.4'
N N 0.0061 0.0033 'International Tables Vol C Tables 4.2.6.8 and 6.1.1.4'
O O 0.0106 0.0060 'International Tables Vol C Tables 4.2.6.8 and 6.1.1.4'
Cu Cu 0.3201 1.2651 'International Tables Vol C Tables 4.2.6.8 and 6.1.1.4'

loop_
_geom_angle_atom_site_label_1
_geom_angle_atom_site_label_2
_geom_angle_atom_site_label_3
_geom_angle
O1 Cu1 N1 91.29(9)
O1 Cu1 O3 88.58(9)
N1 Cu1 O3 167.33(9)
O1 Cu1 N2 172.77(9)
N1 Cu1 N2 85.01(9)
O3 Cu1 N2 96.40(9)
C8 C7 C6 120.6(3)
C17 O3 Cu1 124.27(18)
C1 O1 Cu1 128.55(18)
C7 C8 C9 122.1(3)
O1 C1 C10 125.0(3)
O1 C1 C2 115.9(3)
C10 C1 C2 119.1(3)
C11 N1 C12 119.0(2)
C11 N1 Cu1 128.0(2)
C12 N1 Cu1 112.73(17)
C1 C10 C11 121.3(3)
C1 C10 C9 119.3(3)
C11 C10 C9 119.4(2)
C13 N2 C14 112.8(2)
C13 N2 Cu1 107.44(17)
C14 N2 Cu1 118.87(18)
O4 C17 O3 124.1(3)
O4 C17 C18 120.1(3)
O3 C17 C18 115.8(3)
N1 C11 C10 125.7(3)
O2 C15 C16 112.3(2)
O2 C15 C14 111.6(2)
C16 C15 C14 109.5(2)
N2 C13 C12 108.3(2)
C2 C3 C4 121.7(3)
C3 C4 C5 121.1(3)
C3 C4 C9 118.8(3)
C5 C4 C9 120.1(3)
C6 C5 C4 121.3(3)
C5 C6 C7 119.2(3)
C8 C9 C4 116.7(3)
C8 C9 C10 123.6(3)
C4 C9 C10 119.6(3)
N1 C12 C13 107.7(2)
C3 C2 C1 121.4(3)
N2 C14 C15 114.2(2)

loop_
_geom_bond_atom_site_label_1
_geom_bond_atom_site_label_2
_geom_bond_distance
Cu1 O1 1.921(2)
Cu1 N1 1.928(2)
Cu1 O3 1.950(2)
Cu1 N2 2.023(2)
C7 C8 1.365(4)
C7 C6 1.414(5)
O3 C17 1.281(3)
O1 C1 1.314(3)
C8 C9 1.416(4)
O4 C17 1.243(3)
C1 C10 1.410(4)
C1 C2 1.432(4)
N1 C11 1.291(3)
N1 C12 1.477(4)
C10 C11 1.435(4)
C10 C9 1.453(4)
N2 C13 1.479(3)
N2 C14 1.480(3)
C17 C18 1.501(4)
C15 O2 1.428(3)
C15 C16 1.518(4)
C15 C14 1.523(4)
C13 C12 1.511(4)
C3 C2 1.356(4)
C3 C4 1.417(4)
C4 C5 1.416(4)
C4 C9 1.424(4)
C5 C6 1.359(5)
